data_7107270
loop_
_publ_author_name
'Scott A. Sulway'
'Richard A. Layfield'
'Floriana Tuna'
'Wolfgang Wernsdorfer'
'Richard E. P. Winpenny'

_publ_section_title
;
 Single-molecule magnetism in cyclopentadienyl-dysprosium chlorides
;
_journal_name_full 'Chem. Commun.'
_journal_page_first 1508
_journal_paper_doi 10.1039/c1cc14643b
_journal_volume 48
_journal_year 2012
_chemical_formula_moiety 'C10 H10 Cl Dy'
_chemical_formula_sum 'C10 H10 Cl Dy'
_chemical_formula_weight 328.13
_chemical_name_systematic
;
?
;
_space_group_IT_number 19
_symmetry_cell_setting orthorhombic
_symmetry_space_group_name_Hall 'P 2ac 2ab'
_symmetry_space_group_name_H-M 'P 21 21 21'
_atom_sites_solution_hydrogens geom
_atom_sites_solution_primary direct
_atom_sites_solution_secondary difmap
_audit_creation_method SHELXL-97
_cell_angle_alpha 90.00
_cell_angle_beta 90.00
_cell_angle_gamma 90.00
_cell_formula_units_Z 4
_cell_length_a 6.6550(4)
_cell_length_b 8.3541(5)
_cell_length_c 17.7593(12)
_cell_measurement_reflns_used 1493
_cell_measurement_temperature 100(2)
_cell_measurement_theta_max 28.4891
_cell_measurement_theta_min 3.2572
_cell_volume 987.36(11)
_computing_cell_refinement
;
CrysAlisPro, Oxford Diffraction Ltd.,Version 1.171.33.52
(release 06-11-2009 CrysAlis171 .NET)(compiled Nov 6 2009,16:24:50)
;
_computing_data_collection
;CrysAlisPro, Oxford Diffraction Ltd.,Version 1.171.33.52
(release 06-11-2009 CrysAlis171 .NET)(compiled Nov 6 2009,16:24:50)
;
_computing_data_reduction
;CrysAlisPro, Oxford Diffraction Ltd.,Version 1.171.33.52
(release 06-11-2009 CrysAlis171 .NET)(compiled Nov 6 2009,16:24:50)
;
_computing_structure_refinement 'SHELXL-97 (Sheldrick, 1997)'
_computing_structure_solution 'SHELXS-97 (Sheldrick, 1990)'
_diffrn_ambient_temperature 100(2)
_diffrn_measured_fraction_theta_full 0.992
_diffrn_measured_fraction_theta_max 0.992
_diffrn_measurement_device_type 'Xcalibur, Sapphire2, large Be window'
_diffrn_measurement_method '\w scans'
_diffrn_radiation_monochromator graphite
_diffrn_radiation_source 'fine-focus sealed tube'
_diffrn_radiation_type MoK\a
_diffrn_radiation_wavelength 0.71073
_diffrn_reflns_av_R_equivalents 0.0538
_diffrn_reflns_av_sigmaI/netI 0.0790
_diffrn_reflns_limit_h_max 8
_diffrn_reflns_limit_h_min -4
_diffrn_reflns_limit_k_max 10
_diffrn_reflns_limit_k_min -2
_diffrn_reflns_limit_l_max 23
_diffrn_reflns_limit_l_min -14
_diffrn_reflns_number 2727
_diffrn_reflns_theta_full 28.55
_diffrn_reflns_theta_max 28.55
_diffrn_reflns_theta_min 3.27
_diffrn_standards_interval_count 30
_diffrn_standards_interval_time 22
_diffrn_standards_number 2749
_exptl_absorpt_coefficient_mu 7.778
_exptl_absorpt_correction_T_max 1.00000
_exptl_absorpt_correction_T_min 0.77976
_exptl_absorpt_correction_type multi-scan
_exptl_absorpt_process_details '(Hearth et al, 1998)'
_exptl_crystal_colour Yellow
_exptl_crystal_density_diffrn 2.207
_exptl_crystal_density_meas 2.207
_exptl_crystal_density_method 'not measured'
_exptl_crystal_description Cube
_exptl_crystal_F_000 612.0
_exptl_crystal_size_max 0.1
_exptl_crystal_size_mid 0.1
_exptl_crystal_size_min 0.01
_refine_diff_density_max 1.171
_refine_diff_density_min -1.389
_refine_diff_density_rms 0.211
_refine_ls_abs_structure_details 'Flack H D (1983), Acta Cryst. A39, 876-881'
_refine_ls_abs_structure_Flack -0.06(2)
_refine_ls_extinction_method none
_refine_ls_goodness_of_fit_ref 0.906
_refine_ls_hydrogen_treatment constr
_refine_ls_matrix_type full
_refine_ls_number_parameters 109
_refine_ls_number_reflns 2018
_refine_ls_number_restraints 60
_refine_ls_restrained_S_all 0.897
_refine_ls_R_factor_all 0.0405
_refine_ls_R_factor_gt 0.0326
_refine_ls_shift/su_max 0.000
_refine_ls_shift/su_mean 0.000
_refine_ls_structure_factor_coef Fsqd
_refine_ls_weighting_details 'calc w=1/[\s^2^(Fo^2^)+(0.0050P)^2^+0.0000P] where P=(Fo^2^+2Fc^2^)/3'
_refine_ls_weighting_scheme calc
_refine_ls_wR_factor_gt 0.0457
_refine_ls_wR_factor_ref 0.0469
_reflns_number_gt 1763
_reflns_number_total 2018
_reflns_threshold_expression >2sigma(I)
_cod_data_source_file c1cc14643b.txt
_cod_data_source_block oral158
_cod_original_cell_volume 987.36(10)
_cod_original_formula_sum ' C10 H10 Cl Dy'
_cod_database_code 7107270

loop_
_symmetry_equiv_pos_as_xyz
'x, y, z'
'-x+1/2, -y, z+1/2'
'-x, y+1/2, -z+1/2'
'x+1/2, -y+1/2, -z'

loop_
_atom_site_label
_atom_site_type_symbol
_atom_site_fract_x
_atom_site_fract_y
_atom_site_fract_z
_atom_site_U_iso_or_equiv
_atom_site_adp_type
_atom_site_occupancy
_atom_site_symmetry_multiplicity
_atom_site_calc_flag
_atom_site_refinement_flags
Dy1 Dy 0.72916(4) 0.67386(4) 0.087049(19) 0.01132(8) Uani 1 1 d .
C10 C 0.8652(11) 0.7606(12) 0.2183(5) 0.020(2) Uani 1 1 d U
H10 H 0.9340 0.6822 0.2450 0.024 Uiso 1 1 calc R
C8 C 0.7971(12) 0.9668(10) 0.1393(4) 0.019(2) Uani 1 1 d U
H8 H 0.8116 1.0483 0.1040 0.022 Uiso 1 1 calc R
C6 C 0.6603(11) 0.7898(12) 0.2213(5) 0.025(2) Uani 1 1 d U
H6 H 0.5675 0.7335 0.2501 0.030 Uiso 1 1 calc R
C7 C 0.6171(12) 0.9189(12) 0.1733(5) 0.023(2) Uani 1 1 d U
H7 H 0.4913 0.9644 0.1655 0.027 Uiso 1 1 calc R
C9 C 0.9507(10) 0.8706(11) 0.1677(5) 0.016(2) Uani 1 1 d U
H9 H 1.0862 0.8780 0.1553 0.019 Uiso 1 1 calc R
Cl1 Cl 0.3436(2) 0.6987(3) 0.04479(10) 0.0175(5) Uani 1 1 d .
C2 C 0.7616(13) 0.3938(8) 0.1504(4) 0.0149(16) Uani 1 1 d U
H2 H 0.7377 0.3894 0.2020 0.018 Uiso 1 1 calc R
C5 C 0.7187(13) 0.3902(8) 0.0242(4) 0.0180(18) Uani 1 1 d U
H5 H 0.6594 0.3822 -0.0231 0.022 Uiso 1 1 calc R
C1 C 0.6190(9) 0.3724(8) 0.0923(5) 0.0140(17) Uani 1 1 d U
H1 H 0.4831 0.3504 0.0985 0.017 Uiso 1 1 calc R
C4 C 0.9213(11) 0.4219(10) 0.0375(5) 0.018(2) Uani 1 1 d U
H4 H 1.0205 0.4389 0.0015 0.022 Uiso 1 1 calc R
C3 C 0.9457(12) 0.4230(11) 0.1149(5) 0.017(2) Uani 1 1 d U
H3 H 1.0668 0.4406 0.1397 0.020 Uiso 1 1 calc R

loop_
_atom_site_aniso_label
_atom_site_aniso_U_11
_atom_site_aniso_U_22
_atom_site_aniso_U_33
_atom_site_aniso_U_23
_atom_site_aniso_U_13
_atom_site_aniso_U_12
Dy1 0.01460(14) 0.00795(13) 0.01142(14) -0.00102(19) -0.00079(17) 0.00029(17)
C10 0.035(4) 0.018(5) 0.006(4) -0.003(4) -0.006(4) 0.004(4)
C8 0.034(5) 0.012(4) 0.011(4) -0.003(3) 0.000(4) -0.003(4)
C6 0.033(4) 0.022(5) 0.018(5) -0.006(4) 0.013(4) -0.004(4)
C7 0.026(4) 0.020(5) 0.022(5) -0.014(4) -0.001(4) 0.010(4)
C9 0.009(3) 0.019(5) 0.020(4) -0.009(4) 0.002(3) -0.002(3)
Cl1 0.0140(8) 0.0209(13) 0.0176(10) 0.0061(10) -0.0019(7) -0.0014(9)
C2 0.022(4) 0.012(3) 0.011(3) 0.007(3) 0.004(4) 0.003(4)
C5 0.029(4) 0.009(3) 0.016(4) 0.001(3) -0.011(4) 0.001(4)
C1 0.009(3) 0.008(4) 0.025(4) 0.002(4) 0.003(4) -0.006(3)
C4 0.023(4) 0.016(5) 0.016(4) 0.000(4) 0.001(4) 0.003(4)
C3 0.021(4) 0.014(4) 0.015(4) 0.001(4) -0.002(3) 0.005(4)

loop_
_atom_type_symbol
_atom_type_description
_atom_type_scat_dispersion_real
_atom_type_scat_dispersion_imag
_atom_type_scat_source
C C 0.0033 0.0016 'International Tables Vol C Tables 4.2.6.8 and 6.1.1.4'
H H 0.0000 0.0000 'International Tables Vol C Tables 4.2.6.8 and 6.1.1.4'
Cl Cl 0.1484 0.1585 'International Tables Vol C Tables 4.2.6.8 and 6.1.1.4'
Dy Dy -0.1892 4.4098 'International Tables Vol C Tables 4.2.6.8 and 6.1.1.4'

loop_
_geom_angle_atom_site_label_1
_geom_angle_atom_site_label_2
_geom_angle_atom_site_label_3
_geom_angle
_geom_angle_site_symmetry_3
C3 Dy1 C10 82.0(3) .
C3 Dy1 C2 31.3(2) .
C10 Dy1 C2 80.5(3) .
C3 Dy1 C6 102.9(3) .
C10 Dy1 C6 30.8(2) .
C2 Dy1 C6 87.3(3) .
C3 Dy1 C4 30.8(2) .
C10 Dy1 C4 110.8(3) .
C2 Dy1 C4 51.8(3) .
C6 Dy1 C4 133.7(3) .
C3 Dy1 C5 50.6(3) .
C10 Dy1 C5 130.0(3) .
C2 Dy1 C5 51.3(2) .
C6 Dy1 C5 136.0(3) .
C4 Dy1 C5 30.9(2) .
C3 Dy1 C1 51.1(2) .
C10 Dy1 C1 109.4(3) .
C2 Dy1 C1 31.4(2) .
C6 Dy1 C1 105.9(3) .
C4 Dy1 C1 51.4(2) .
C5 Dy1 C1 30.7(2) .
C3 Dy1 C9 95.2(3) .
C10 Dy1 C9 31.1(3) .
C2 Dy1 C9 106.2(3) .
C6 Dy1 C9 51.0(2) .
C4 Dy1 C9 114.3(2) .
C5 Dy1 C9 144.2(3) .
C1 Dy1 C9 137.4(3) .
C3 Dy1 C8 125.7(3) .
C10 Dy1 C8 51.1(3) .
C2 Dy1 C8 131.5(2) .
C6 Dy1 C8 50.9(3) .
C4 Dy1 C8 140.9(2) .
C5 Dy1 C8 170.6(2) .
C1 Dy1 C8 156.8(3) .
C9 Dy1 C8 30.6(2) .
C3 Dy1 C7 131.9(3) .
C10 Dy1 C7 50.8(3) .
C2 Dy1 C7 117.7(3) .
C6 Dy1 C7 30.8(3) .
C4 Dy1 C7 161.6(3) .
C5 Dy1 C7 158.9(3) .
C1 Dy1 C7 129.7(3) .
C9 Dy1 C7 50.5(2) .
C8 Dy1 C7 30.5(2) .
C3 Dy1 Cl1 130.4(2) .
C10 Dy1 Cl1 124.19(18) .
C2 Dy1 Cl1 105.64(19) .
C6 Dy1 Cl1 93.38(17) .
C4 Dy1 Cl1 115.84(17) .
C5 Dy1 Cl1 85.7(2) .
C1 Dy1 Cl1 79.45(15) .
C9 Dy1 Cl1 129.80(17) .
C8 Dy1 Cl1 100.92(17) .
C7 Dy1 Cl1 80.43(18) .
C3 Dy1 Cl1 109.26(18) 4_565
C10 Dy1 Cl1 124.9(2) 4_565
C2 Dy1 Cl1 135.25(16) 4_565
C6 Dy1 Cl1 134.3(2) 4_565
C4 Dy1 Cl1 83.5(2) 4_565
C5 Dy1 Cl1 89.70(17) 4_565
C1 Dy1 Cl1 119.4(2) 4_565
C9 Dy1 Cl1 93.88(19) 4_565
C8 Dy1 Cl1 83.72(17) 4_565
C7 Dy1 Cl1 106.0(2) 4_565
Cl1 Dy1 Cl1 89.82(4) 4_565
C6 C10 C9 107.9(9) .
C6 C10 Dy1 75.0(6) .
C9 C10 Dy1 75.6(5) .
C6 C10 H10 126.0 .
C9 C10 H10 126.0 .
Dy1 C10 H10 115.6 .
C9 C8 C7 107.9(7) .
C9 C8 Dy1 73.8(5) .
C7 C8 Dy1 75.0(5) .
C9 C8 H8 126.1 .
C7 C8 H8 126.1 .
Dy1 C8 H8 117.2 .
C10 C6 C7 108.2(9) .
C10 C6 Dy1 74.2(6) .
C7 C6 Dy1 76.5(5) .
C10 C6 H6 125.9 .
C7 C6 H6 125.9 .
Dy1 C6 H6 115.5 .
C8 C7 C6 107.8(7) .
C8 C7 Dy1 74.4(5) .
C6 C7 Dy1 72.6(5) .
C8 C7 H7 126.1 .
C6 C7 H7 126.1 .
Dy1 C7 H7 118.8 .
C8 C9 C10 108.1(7) .
C8 C9 Dy1 75.7(4) .
C10 C9 Dy1 73.3(5) .
C8 C9 H9 125.9 .
C10 C9 H9 125.9 .
Dy1 C9 H9 117.1 .
Dy1 Cl1 Dy1 123.15(7) 4_465
C3 C2 C1 106.3(7) .
C3 C2 Dy1 73.8(4) .
C1 C2 Dy1 75.1(4) .
C3 C2 H2 126.9 .
C1 C2 H2 126.9 .
Dy1 C2 H2 116.6 .
C1 C5 C4 109.6(7) .
C1 C5 Dy1 74.8(4) .
C4 C5 Dy1 74.4(5) .
C1 C5 H5 125.2 .
C4 C5 H5 125.2 .
Dy1 C5 H5 117.4 .
C5 C1 C2 107.6(6) .
C5 C1 Dy1 74.5(4) .
C2 C1 Dy1 73.6(4) .
C5 C1 H1 126.2 .
C2 C1 H1 126.2 .
Dy1 C1 H1 117.8 .
C3 C4 C5 106.4(8) .
C3 C4 Dy1 73.6(5) .
C5 C4 Dy1 74.7(5) .
C3 C4 H4 126.8 .
C5 C4 H4 126.8 .
Dy1 C4 H4 117.1 .
C4 C3 C2 110.1(8) .
C4 C3 Dy1 75.6(5) .
C2 C3 Dy1 74.9(4) .
C4 C3 H3 124.9 .
C2 C3 H3 124.9 .
Dy1 C3 H3 116.4 .

loop_
_geom_bond_atom_site_label_1
_geom_bond_atom_site_label_2
_geom_bond_distance
_geom_bond_site_symmetry_2
Dy1 C3 2.591(8) .
Dy1 C10 2.603(8) .
Dy1 C2 2.605(7) .
Dy1 C6 2.613(8) .
Dy1 C4 2.616(8) .
Dy1 C5 2.621(7) .
Dy1 C1 2.624(7) .
Dy1 C9 2.632(8) .
Dy1 C8 2.656(8) .
Dy1 C7 2.663(9) .
Dy1 Cl1 2.6811(16) .
Dy1 Cl1 2.6827(19) 4_565
C10 C6 1.386(9) .
C10 C9 1.405(12) .
C10 H10 0.9300 .
C8 C9 1.394(11) .
C8 C7 1.400(10) .
C8 H8 0.9300 .
C6 C7 1.404(13) .
C6 H6 0.9300 .
C7 H7 0.9300 .
C9 H9 0.9300 .
Cl1 Dy1 2.6827(19) 4_465
C2 C3 1.400(10) .
C2 C1 1.414(10) .
C2 H2 0.9300 .
C5 C1 1.387(10) .
C5 C4 1.395(11) .
C5 H5 0.9300 .
C1 H1 0.9300 .
C4 C3 1.384(10) .
C4 H4 0.9300 .
C3 H3 0.9300 .
